data_7053388
loop_
_publ_author_name
'Linares, Maholy'
'Brice\~no, Alexander'

_publ_section_title
;
 Solid-state synthesis of head-to-tail photodimers from supramolecular
 assemblies directed by charge-assisted hydrogen bonds
;
_journal_issue 4
_journal_name_full 'New Journal of Chemistry'
_journal_page_first 587
_journal_paper_doi 10.1039/b9nj00608g
_journal_volume 34
_journal_year 2010
_chemical_compound_source Synthesis
_chemical_formula_moiety 'C26 H22 Cl2 N2, C10 H4 O8, 2(C2 H6 O S)'
_chemical_formula_sum 'C40 H38 Cl2 N2 O10 S2'
_chemical_formula_weight 841.74
_chemical_name_systematic
;
?
;
_space_group_IT_number 14
_symmetry_cell_setting monoclinic
_symmetry_space_group_name_Hall '-P 2ybc'
_symmetry_space_group_name_H-M 'P 1 21/c 1'
_atom_sites_solution_hydrogens geom
_atom_sites_solution_primary direct
_atom_sites_solution_secondary difmap
_audit_creation_date '20 August 2008'
_audit_creation_method SHELXL-97
_cell_angle_alpha 90.00
_cell_angle_beta 97.802(9)
_cell_angle_gamma 90.00
_cell_formula_units_Z 2
_cell_length_a 10.786(5)
_cell_length_b 9.682(4)
_cell_length_c 19.379(8)
_cell_measurement_reflns_used 1906
_cell_measurement_temperature 293(2)
_cell_measurement_theta_max 27.61
_cell_measurement_theta_min 2.00
_cell_volume 2005.0(15)
_computing_cell_refinement 'CrystalClear (Rigaku/MSC Inc., 2005)'
_computing_data_collection 'CrystalClear (Rigaku/MSC Inc., 2005)'
_computing_data_reduction 'CrystalClear (Rigaku/MSC Inc., 2005)'
_computing_molecular_graphics
;
SHELXLTL-NT V5.1 (Bruker AXS, 1998) and DIAMOND
(Brandenburg, 1998)
;
_computing_publication_material
;
SHELXLTL-NT V5.1 (Bruker AXS, 1998) and PLATON (Spek, 2003).
;
_computing_structure_refinement 'SHELXLTL-NT V5.1 (Bruker AXS, 1998)'
_computing_structure_solution 'SHELXLTL-NT V5.1 (Bruker AXS, 1998)'
_diffrn_ambient_temperature 293(2)
_diffrn_measured_fraction_theta_full 0.988
_diffrn_measured_fraction_theta_max 0.852
_diffrn_measurement_device 'Mercury (2x2 bin mode)'
_diffrn_measurement_device_type 'Rigaku AFC7S Mercury'
_diffrn_measurement_method '\w '
_diffrn_radiation_detector CCD
_diffrn_radiation_monochromator graphite
_diffrn_radiation_source 'Normal-focus sealed tube'
_diffrn_radiation_type MoK\a
_diffrn_radiation_wavelength 0.71070
_diffrn_reflns_av_R_equivalents 0.0402
_diffrn_reflns_av_sigmaI/netI 0.0307
_diffrn_reflns_limit_h_max 13
_diffrn_reflns_limit_h_min -13
_diffrn_reflns_limit_k_max 12
_diffrn_reflns_limit_k_min -11
_diffrn_reflns_limit_l_max 22
_diffrn_reflns_limit_l_min -22
_diffrn_reflns_number 22526
_diffrn_reflns_theta_full 25.00
_diffrn_reflns_theta_max 27.61
_diffrn_reflns_theta_min 1.91
_diffrn_standards_decay_% 0
_diffrn_standards_interval_count 0
_diffrn_standards_interval_time 0
_diffrn_standards_number 0
_exptl_absorpt_coefficient_mu 0.326
_exptl_absorpt_correction_T_max 0.975
_exptl_absorpt_correction_T_min 0.949
_exptl_absorpt_correction_type multi-scan
_exptl_absorpt_process_details 'Jacobson, R. (1998) Private communication'
_exptl_crystal_colour colourless
_exptl_crystal_density_diffrn 1.394
_exptl_crystal_density_method 'not measured'
_exptl_crystal_description Prism
_exptl_crystal_F_000 876
_exptl_crystal_size_max 0.46
_exptl_crystal_size_mid 0.33
_exptl_crystal_size_min 0.25
_refine_diff_density_max 0.550
_refine_diff_density_min -0.339
_refine_diff_density_rms 0.053
_refine_ls_extinction_method none
_refine_ls_goodness_of_fit_ref 1.080
_refine_ls_hydrogen_treatment constr
_refine_ls_matrix_type full
_refine_ls_number_parameters 253
_refine_ls_number_reflns 3971
_refine_ls_number_restraints 0
_refine_ls_restrained_S_all 1.080
_refine_ls_R_factor_all 0.0877
_refine_ls_R_factor_gt 0.0609
_refine_ls_shift/su_max 0.000
_refine_ls_shift/su_mean 0.000
_refine_ls_structure_factor_coef Fsqd
_refine_ls_weighting_details 'calc w=1/[\s^2^(Fo^2^)+(0.0700P)^2^+1.3551P] where P=(Fo^2^+2Fc^2^)/3'
_refine_ls_weighting_scheme calc
_refine_ls_wR_factor_gt 0.1486
_refine_ls_wR_factor_ref 0.1662
_reflns_number_gt 2940
_reflns_number_total 3971
_reflns_threshold_expression >2sigma(I)
_cod_data_source_file b9nj00608g.txt
_cod_data_source_block shelxle5
_cod_depositor_comments
;
The following automatic conversions were performed:

'_symmetry_cell_setting' value 'Monoclinic' changed to 'monoclinic'
according to /home/saulius/struct/CIF-dictionaries/cif_core.dic
dictionary named 'cif_core.dic' version 2.4.2 from
2011-04-26.

'_exptl_absorpt_correction_type' value 'Multi Scan'
changed to 'multi-scan' according to
/home/saulius/struct/CIF-dictionaries/cif_core.dic dictionary named
'cif_core.dic' version 2.4.2 from 2011-04-26.

Automatic conversion script
Id: cif_fix_values 1891 2012-01-12 08:04:46Z andrius 
;
_cod_original_cell_volume 2005.0(14)
_cod_original_sg_symbol_H-M P2(1)/c
_cod_database_code 7053388

loop_
_symmetry_equiv_pos_as_xyz
'x, y, z'
'-x, y+1/2, -z+1/2'
'-x, -y, -z'
'x, -y-1/2, z-1/2'

loop_
_atom_site_label
_atom_site_type_symbol
_atom_site_fract_x
_atom_site_fract_y
_atom_site_fract_z
_atom_site_U_iso_or_equiv
_atom_site_adp_type
_atom_site_occupancy
_atom_site_symmetry_multiplicity
_atom_site_calc_flag
_atom_site_refinement_flags
Cl1 Cl 0.41385(12) 1.69009(12) 0.32895(5) 0.0948(4) Uani 1 1 d .
S1 S 0.96280(12) 0.15192(10) 0.83732(4) 0.0792(4) Uani 1 1 d .
O1 O 0.9761(3) 0.2651(2) 0.78526(12) 0.0768(7) Uani 1 1 d .
O2 O 0.76837(19) 0.7592(2) 0.03479(12) 0.0607(6) Uani 1 1 d .
O3 O 0.88909(19) 0.85228(18) -0.03735(11) 0.0540(5) Uani 1 1 d .
O4 O 0.9533(2) 0.3228(2) 0.15790(11) 0.0590(6) Uani 1 1 d .
H4OH H 0.9764 0.2939 0.2014 0.071 Uiso 1 1 d R
O5 O 1.1595(2) 0.3342(3) 0.15948(12) 0.0711(7) Uani 1 1 d .
N1 N 0.7464(2) 1.0604(2) -0.02830(12) 0.0457(6) Uani 1 1 d .
H1N1 H 0.8048 0.9655 -0.0325 0.055 Uiso 1 1 d R
C1 C 0.8525(2) 0.7520(2) -0.00131(14) 0.0391(6) Uani 1 1 d .
C2 C 0.9269(2) 0.6205(2) -0.00276(13) 0.0358(6) Uani 1 1 d .
C3 C 0.9532(2) 0.5457(2) 0.05879(13) 0.0392(6) Uani 1 1 d .
H3A H 0.9214 0.5759 0.0984 0.047 Uiso 1 1 calc R
C4 C 1.0259(2) 0.4267(2) 0.06233(13) 0.0372(6) Uani 1 1 d .
C5 C 1.0563(3) 0.3553(3) 0.13145(14) 0.0428(6) Uani 1 1 d .
C6 C 0.6247(3) 1.0591(3) -0.05122(17) 0.0549(8) Uani 1 1 d .
H6A H 0.5910 0.9834 -0.0768 0.066 Uiso 1 1 calc R
C7 C 0.5471(3) 1.1653(3) -0.03849(16) 0.0499(7) Uani 1 1 d .
H7A H 0.4624 1.1618 -0.0558 0.060 Uiso 1 1 calc R
C8 C 0.5949(2) 1.2773(3) 0.00004(13) 0.0398(6) Uani 1 1 d .
C9 C 0.7211(3) 1.2768(3) 0.02417(16) 0.0501(7) Uani 1 1 d .
H9A H 0.7568 1.3501 0.0508 0.060 Uiso 1 1 calc R
C10 C 0.7945(3) 1.1669(3) 0.00864(16) 0.0501(7) Uani 1 1 d .
H10A H 0.8797 1.1681 0.0246 0.060 Uiso 1 1 calc R
C11 C 0.5053(3) 1.3906(3) 0.01467(14) 0.0428(6) Uani 1 1 d .
H11A H 0.4406 1.3524 0.0401 0.051 Uiso 1 1 calc R
C12 C 0.5584(3) 1.5240(3) 0.05058(14) 0.0429(6) Uani 1 1 d .
H12A H 0.6497 1.5262 0.0527 0.051 Uiso 1 1 calc R
C13 C 0.5208(3) 1.5587(3) 0.12130(14) 0.0441(6) Uani 1 1 d .
C14 C 0.4036(3) 1.5321(3) 0.13808(15) 0.0563(8) Uani 1 1 d .
H14A H 0.3457 1.4863 0.1062 0.068 Uiso 1 1 calc R
C15 C 0.3693(3) 1.5726(3) 0.20240(17) 0.0641(9) Uani 1 1 d .
H15A H 0.2896 1.5538 0.2134 0.077 Uiso 1 1 calc R
C16 C 0.4554(3) 1.6401(3) 0.24851(15) 0.0579(8) Uani 1 1 d .
C17 C 0.5725(3) 1.6690(4) 0.23280(18) 0.0659(9) Uani 1 1 d .
H17A H 0.6301 1.7155 0.2646 0.079 Uiso 1 1 calc R
C18 C 0.6042(3) 1.6283(3) 0.16896(17) 0.0573(8) Uani 1 1 d .
H18A H 0.6836 1.6484 0.1581 0.069 Uiso 1 1 calc R
C19 C 0.8406(5) 0.0422(5) 0.7983(2) 0.1093(16) Uani 1 1 d .
H19A H 0.7618 0.0892 0.7964 0.164 Uiso 1 1 calc R
H19B H 0.8388 -0.0405 0.8255 0.164 Uiso 1 1 calc R
H19C H 0.8552 0.0185 0.7520 0.164 Uiso 1 1 calc R
C20 C 1.0895(5) 0.0384(5) 0.8330(2) 0.1077(16) Uani 1 1 d .
H20A H 1.1660 0.0825 0.8525 0.161 Uiso 1 1 calc R
H20B H 1.0939 0.0149 0.7852 0.161 Uiso 1 1 calc R
H20C H 1.0775 -0.0440 0.8588 0.161 Uiso 1 1 calc R

loop_
_atom_site_aniso_label
_atom_site_aniso_U_11
_atom_site_aniso_U_22
_atom_site_aniso_U_33
_atom_site_aniso_U_23
_atom_site_aniso_U_13
_atom_site_aniso_U_12
Cl1 0.1362(10) 0.1060(8) 0.0464(5) -0.0248(5) 0.0277(5) 0.0091(7)
S1 0.1361(9) 0.0640(6) 0.0396(5) -0.0053(4) 0.0195(5) -0.0221(5)
O1 0.135(2) 0.0503(13) 0.0482(13) -0.0034(10) 0.0241(13) -0.0097(13)
O2 0.0561(12) 0.0448(11) 0.0886(17) 0.0080(11) 0.0364(12) 0.0109(10)
O3 0.0642(13) 0.0327(10) 0.0712(14) 0.0112(9) 0.0315(11) 0.0168(9)
O4 0.0705(14) 0.0665(13) 0.0411(12) 0.0143(10) 0.0114(10) 0.0007(11)
O5 0.0643(15) 0.0840(17) 0.0615(15) 0.0194(12) -0.0043(12) 0.0101(12)
N1 0.0528(14) 0.0339(12) 0.0539(14) 0.0053(10) 0.0194(11) 0.0144(10)
C1 0.0415(14) 0.0302(12) 0.0469(15) -0.0018(11) 0.0100(12) 0.0031(11)
C2 0.0420(13) 0.0264(11) 0.0397(14) -0.0001(10) 0.0074(11) 0.0037(10)
C3 0.0508(15) 0.0304(12) 0.0380(14) -0.0030(10) 0.0116(11) 0.0043(11)
C4 0.0475(14) 0.0279(12) 0.0368(13) 0.0000(10) 0.0081(11) 0.0042(11)
C5 0.0573(17) 0.0319(13) 0.0387(15) -0.0013(10) 0.0048(13) 0.0043(12)
C6 0.065(2) 0.0353(14) 0.065(2) -0.0062(13) 0.0108(15) 0.0029(14)
C7 0.0446(15) 0.0445(15) 0.0605(19) -0.0008(13) 0.0064(13) 0.0065(13)
C8 0.0504(15) 0.0367(13) 0.0341(13) 0.0037(10) 0.0122(11) 0.0132(12)
C9 0.0553(17) 0.0384(15) 0.0550(18) -0.0040(13) 0.0015(14) 0.0061(13)
C10 0.0447(15) 0.0434(16) 0.0624(19) 0.0050(13) 0.0076(14) 0.0076(13)
C11 0.0471(15) 0.0390(14) 0.0441(15) 0.0007(11) 0.0130(12) 0.0067(12)
C12 0.0438(14) 0.0389(14) 0.0466(16) 0.0003(11) 0.0085(12) 0.0066(11)
C13 0.0560(16) 0.0380(14) 0.0390(14) 0.0007(11) 0.0096(12) 0.0142(12)
C14 0.069(2) 0.0576(18) 0.0411(16) -0.0131(13) 0.0038(14) -0.0055(15)
C15 0.070(2) 0.071(2) 0.056(2) -0.0138(16) 0.0242(16) -0.0075(17)
C16 0.084(2) 0.0553(18) 0.0359(16) -0.0080(13) 0.0129(15) 0.0077(16)
C17 0.078(2) 0.065(2) 0.052(2) -0.0164(15) -0.0015(17) 0.0021(17)
C18 0.0580(18) 0.0591(18) 0.0547(19) -0.0050(14) 0.0076(15) 0.0045(15)
C19 0.142(4) 0.103(3) 0.085(3) -0.005(3) 0.023(3) -0.049(3)
C20 0.162(5) 0.070(3) 0.084(3) 0.004(2) -0.009(3) 0.015(3)

loop_
_atom_type_symbol
_atom_type_description
_atom_type_scat_dispersion_real
_atom_type_scat_dispersion_imag
_atom_type_scat_source
C C 0.0033 0.0016 'International Tables Vol C Tables 4.2.6.8 and 6.1.1.4'
H H 0.0000 0.0000 'International Tables Vol C Tables 4.2.6.8 and 6.1.1.4'
Cl Cl 0.1484 0.1585 'International Tables Vol C Tables 4.2.6.8 and 6.1.1.4'
N N 0.0061 0.0033 'International Tables Vol C Tables 4.2.6.8 and 6.1.1.4'
O O 0.0106 0.0060 'International Tables Vol C Tables 4.2.6.8 and 6.1.1.4'
S S 0.1246 0.1234 'International Tables Vol C Tables 4.2.6.8 and 6.1.1.4'

loop_
_geom_angle_atom_site_label_1
_geom_angle_atom_site_label_2
_geom_angle_atom_site_label_3
_geom_angle
_geom_angle_site_symmetry_1
_geom_angle_site_symmetry_3
O1 S1 C20 106.0(2) . .
O1 S1 C19 106.4(2) . .
C20 S1 C19 98.1(3) . .
C1 O3 H1N1 107.3 . .
C5 O4 H4OH 107.4 . .
C10 N1 C6 119.1(2) . .
C10 N1 H1N1 119.7 . .
C6 N1 H1N1 120.4 . .
O2 C1 O3 125.0(2) . .
O2 C1 C2 119.9(2) . .
O3 C1 C2 115.0(2) . .
C3 C2 C4 118.8(2) . 3_765
C3 C2 C1 118.1(2) . .
C4 C2 C1 123.0(2) 3_765 .
C4 C3 C2 121.4(2) . .
C4 C3 H3A 119.3 . .
C2 C3 H3A 119.3 . .
C3 C4 C2 119.7(2) . 3_765
C3 C4 C5 118.5(2) . .
C2 C4 C5 121.7(2) 3_765 .
O5 C5 O4 124.5(3) . .
O5 C5 C4 124.3(3) . .
O4 C5 C4 111.2(2) . .
N1 C6 C7 122.2(3) . .
N1 C6 H6A 118.9 . .
C7 C6 H6A 118.9 . .
C6 C7 C8 119.7(3) . .
C6 C7 H7A 120.1 . .
C8 C7 H7A 120.1 . .
C7 C8 C9 117.5(2) . .
C7 C8 C11 118.1(2) . .
C9 C8 C11 124.4(2) . .
C8 C9 C10 119.8(3) . .
C8 C9 H9A 120.1 . .
C10 C9 H9A 120.1 . .
N1 C10 C9 121.6(3) . .
N1 C10 H10A 119.2 . .
C9 C10 H10A 119.2 . .
C8 C11 C12 119.0(2) . .
C8 C11 C12 116.5(2) . 3_685
C12 C11 C12 91.0(2) . 3_685
C8 C11 H11A 109.6 . .
C12 C11 H11A 109.6 . .
C12 C11 H11A 109.6 3_685 .
C13 C12 C11 117.7(2) . .
C13 C12 C11 117.6(2) . 3_685
C11 C12 C11 89.0(2) . 3_685
C13 C12 H12A 110.3 . .
C11 C12 H12A 110.3 . .
C11 C12 H12A 110.3 3_685 .
C14 C13 C18 118.2(3) . .
C14 C13 C12 122.7(3) . .
C18 C13 C12 118.9(3) . .
C13 C14 C15 121.4(3) . .
C13 C14 H14A 119.3 . .
C15 C14 H14A 119.3 . .
C16 C15 C14 118.4(3) . .
C16 C15 H15A 120.8 . .
C14 C15 H15A 120.8 . .
C15 C16 C17 121.3(3) . .
C15 C16 Cl1 118.8(3) . .
C17 C16 Cl1 119.9(3) . .
C16 C17 C18 119.2(3) . .
C16 C17 H17A 120.4 . .
C18 C17 H17A 120.4 . .
C13 C18 C17 121.4(3) . .
C13 C18 H18A 119.3 . .
C17 C18 H18A 119.3 . .
S1 C19 H19A 109.5 . .
S1 C19 H19B 109.5 . .
H19A C19 H19B 109.5 . .
S1 C19 H19C 109.5 . .
H19A C19 H19C 109.5 . .
H19B C19 H19C 109.5 . .
S1 C20 H20A 109.5 . .
S1 C20 H20B 109.5 . .
H20A C20 H20B 109.5 . .
S1 C20 H20C 109.5 . .
H20A C20 H20C 109.5 . .
H20B C20 H20C 109.5 . .

loop_
_geom_bond_atom_site_label_1
_geom_bond_atom_site_label_2
_geom_bond_distance
_geom_bond_site_symmetry_2
Cl1 C16 1.748(3) .
S1 O1 1.510(2) .
S1 C20 1.765(5) .
S1 C19 1.780(5) .
O2 C1 1.221(3) .
O3 C1 1.289(3) .
O3 H1N1 1.4346 .
O4 C5 1.323(3) .
O4 H4OH 0.8909 .
O5 C5 1.188(3) .
N1 C10 1.320(4) .
N1 C6 1.328(4) .
N1 H1N1 1.1239 .
C1 C2 1.507(3) .
C2 C3 1.392(3) .
C2 C4 1.400(3) 3_765
C3 C4 1.391(3) .
C3 H3A 0.9300 .
C4 C2 1.400(3) 3_765
C4 C5 1.503(4) .
C6 C7 1.370(4) .
C6 H6A 0.9300 .
C7 C8 1.376(4) .
C7 H7A 0.9300 .
C8 C9 1.378(4) .
C8 C11 1.514(3) .
C9 C10 1.384(4) .
C9 H9A 0.9300 .
C10 H10A 0.9300 .
C11 C12 1.540(4) .
C11 C12 1.587(4) 3_685
C11 H11A 0.9800 .
C12 C13 1.519(4) .
C12 C11 1.587(4) 3_685
C12 H12A 0.9800 .
C13 C14 1.371(4) .
C13 C18 1.375(4) .
C14 C15 1.404(4) .
C14 H14A 0.9300 .
C15 C16 1.365(5) .
C15 H15A 0.9300 .
C16 C17 1.367(5) .
C17 C18 1.385(4) .
C17 H17A 0.9300 .
C18 H18A 0.9300 .
C19 H19A 0.9600 .
C19 H19B 0.9600 .
C19 H19C 0.9600 .
C20 H20A 0.9600 .
C20 H20B 0.9600 .
C20 H20C 0.9600 .
